data_4113268
loop_
_publ_author_name
'Masaya Ichikawa'
'Masaki Takahashi'
'Sakae Aoyagi'
'Chihiro Kibayashi'

_publ_contact_author_address
;
School of Pharmacy, Tokyo University of Pharmacy and Life Science,
Horinouchi Hachioji, Tokyo, 192-0392, Japan
;
_publ_contact_author_email ' kibayasi@ps.toyaku.ac.jp '
_publ_contact_author_name 'Chihiro Kubayashi '
_publ_section_title
;
 Total Synthesis of (-)-Incarvilline, (+)-Incarvine C, and
 (-)-Incarvillateine
;
_journal_name_full 'Journal of the American Chemical Society'
_journal_page_first 16553
_journal_page_last 16558
_journal_paper_doi 10.1021/ja0401702
_journal_volume 126
_journal_year 2004
_chemical_formula_moiety 'C34 H30 N2 O16 S2'
_chemical_formula_sum 'C34 H30 N2 O16 S2'
_chemical_formula_weight 786.72
_chemical_name_systematic
; 
  Dimethyl 
 2,4-Bis(3-methoxy-4-{[(2-nitrophenyl)sulfonyl]oxy}phenyl)-1,3-cyclobutanedic 
 arboxylate
 
;
_space_group_IT_number 14
_symmetry_cell_setting monoclinic
_symmetry_space_group_name_Hall '-P 2ybc'
_symmetry_space_group_name_H-M 'P 1 21/c 1'
_atom_sites_solution_hydrogens geom
_atom_sites_solution_primary direct
_atom_sites_solution_secondary difmap
_cell_angle_alpha 90.00
_cell_angle_beta 117.935(13)
_cell_angle_gamma 90.00
_cell_formula_units_Z 2
_cell_length_a 9.0730(12)
_cell_length_b 17.118(4)
_cell_length_c 13.309(3)
_cell_measurement_temperature 293(2)
_cell_volume 1826.2(7)
_computing_cell_refinement
;        
DIP2000 software 'DENZO' (Otwinowski & Minor, 1996) 
;
_computing_data_collection
;
DIP2000 software Xpress (MAC Science, 1989)
;
_computing_data_reduction
;
DIP2000 software 'DENZO' (Otwinowski & Minor, 1996) 
;
_computing_molecular_graphics 'maXus (Mackay et al., 1999)'
_computing_publication_material 'maXus (Mackay et al., 1999)'
_computing_structure_refinement 'SHELXL-97 (Sheldrick, 1997)'
_computing_structure_solution 'SIR97 (Altomare, et al, 1999)'
_diffrn_ambient_temperature 293(2)
_diffrn_measured_fraction_theta_full 0.917
_diffrn_measured_fraction_theta_max 0.917
_diffrn_measurement_device_type 'Mac Science DIP2000'
_diffrn_measurement_method ' phi scans '
_diffrn_radiation_monochromator graphite
_diffrn_radiation_source 'fine-focus sealed tube'
_diffrn_radiation_type MoK\a
_diffrn_radiation_wavelength 0.71073
_diffrn_reflns_av_R_equivalents 0.044
_diffrn_reflns_av_sigmaI/netI 0.0561
_diffrn_reflns_limit_h_max 11
_diffrn_reflns_limit_h_min 0
_diffrn_reflns_limit_k_max 0
_diffrn_reflns_limit_k_min -21
_diffrn_reflns_limit_l_max 14
_diffrn_reflns_limit_l_min -16
_diffrn_reflns_number 3709
_diffrn_reflns_theta_full 27.14
_diffrn_reflns_theta_max 27.14
_diffrn_reflns_theta_min 2.38
_exptl_absorpt_coefficient_mu 0.223
_exptl_absorpt_correction_type none
_exptl_crystal_colour colourless
_exptl_crystal_density_diffrn 1.431
_exptl_crystal_description prism
_exptl_crystal_F_000 816
_exptl_crystal_size_max 0.50
_exptl_crystal_size_mid 0.35
_exptl_crystal_size_min 0.30
_refine_diff_density_max 0.822
_refine_diff_density_min -0.323
_refine_diff_density_rms 0.076
_refine_ls_extinction_coef 0.027(5)
_refine_ls_extinction_expression Fc^*^=kFc[1+0.001xFc^2^\l^3^/sin(2\q)]^-1/4^
_refine_ls_extinction_method SHELXL
_refine_ls_goodness_of_fit_ref 1.030
_refine_ls_hydrogen_treatment mixed
_refine_ls_matrix_type full
_refine_ls_number_parameters 247
_refine_ls_number_reflns 3709
_refine_ls_number_restraints 0
_refine_ls_restrained_S_all 1.030
_refine_ls_R_factor_all 0.1291
_refine_ls_R_factor_gt 0.0817
_refine_ls_shift/su_max 0.001
_refine_ls_shift/su_mean 0.000
_refine_ls_structure_factor_coef Fsqd
_refine_ls_weighting_details 'calc w=1/[\s^2^(Fo^2^)+(0.1379P)^2^+1.0464P] where P=(Fo^2^+2Fc^2^)/3'
_refine_ls_weighting_scheme calc
_refine_ls_wR_factor_gt 0.2210
_refine_ls_wR_factor_ref 0.2574
_reflns_number_gt 2200
_reflns_number_total 3709
_reflns_threshold_expression >2sigma(I)
_cod_data_source_file ja0401702_6.cif
_cod_data_source_block 37
_cod_database_code 4113268

loop_
_symmetry_equiv_pos_as_xyz
'x, y, z'
'-x, y+1/2, -z+1/2'
'-x, -y, -z'
'x, -y-1/2, z-1/2'

loop_
_atom_site_label
_atom_site_type_symbol
_atom_site_fract_x
_atom_site_fract_y
_atom_site_fract_z
_atom_site_U_iso_or_equiv
_atom_site_adp_type
_atom_site_occupancy
_atom_site_symmetry_multiplicity
_atom_site_calc_flag
_atom_site_refinement_flags
C1 C -0.7138(5) 0.0824(3) -0.1195(4) 0.0572(11) Uani 1 1 d .
C2 C -0.5528(5) 0.0396(3) -0.0719(4) 0.0645(12) Uani 1 1 d .
H2 H -0.4963 0.0484 -0.1182 0.077 Uiso 1 1 calc R
C3 C -0.4333(6) 0.0506(3) 0.0531(4) 0.0620(11) Uani 1 1 d .
H3 H -0.4871 0.0808 0.0894 0.074 Uiso 1 1 calc R
C4 C -0.2581(5) 0.0829(3) 0.0884(4) 0.0597(12) Uani 1 1 d .
C5 C -0.1824(5) 0.1237(3) 0.1867(5) 0.0637(12) Uani 1 1 d .
H5 H -0.2401 0.1331 0.2276 0.076 Uiso 1 1 calc R
C6 C -0.0216(5) 0.1516(3) 0.2279(4) 0.0545(10) Uani 1 1 d .
C7 C 0.0619(4) 0.1365(2) 0.1639(3) 0.0482(9) Uani 1 1 d .
C8 C -0.0106(5) 0.0978(3) 0.0637(4) 0.0582(11) Uani 1 1 d .
H8 H 0.0459 0.0900 0.0215 0.070 Uiso 1 1 calc R
C9 C -0.1769(6) 0.0693(3) 0.0244(4) 0.0643(12) Uani 1 1 d .
H9 H -0.2300 0.0419 -0.0437 0.077 Uiso 1 1 calc R
C10 C 0.4017(5) 0.1162(3) 0.4176(4) 0.0607(11) Uani 1 1 d .
C11 C 0.4932(6) 0.1771(3) 0.4900(4) 0.0680(13) Uani 1 1 d .
C12 C 0.5047(9) 0.1865(5) 0.5951(5) 0.102(2) Uani 1 1 d .
H12 H 0.5658 0.2272 0.6427 0.122 Uiso 1 1 calc R
C13 C 0.4218(10) 0.1329(6) 0.6280(7) 0.119(3) Uani 1 1 d .
H13 H 0.4261 0.1394 0.6987 0.142 Uiso 1 1 calc R
C14 C 0.3362(10) 0.0724(5) 0.5645(7) 0.105(2) Uani 1 1 d .
H14 H 0.2848 0.0372 0.5913 0.126 Uiso 1 1 calc R
C15 C 0.3248(7) 0.0628(4) 0.4562(6) 0.0881(17) Uani 1 1 d .
H15 H 0.2661 0.0209 0.4106 0.106 Uiso 1 1 calc R
C16 C -0.9660(8) 0.1157(5) -0.2795(8) 0.139(3) Uani 1 1 d .
H16A H -1.0201 0.1016 -0.2350 0.209 Uiso 1 1 calc R
H16B H -1.0330 0.0988 -0.3566 0.209 Uiso 1 1 calc R
H16C H -0.9521 0.1713 -0.2779 0.209 Uiso 1 1 calc R
C17 C -0.0192(8) 0.2111(5) 0.3920(6) 0.104(2) Uani 1 1 d .
H17A H -0.1119 0.2455 0.3508 0.155 Uiso 1 1 calc R
H17B H 0.0585 0.2357 0.4617 0.155 Uiso 1 1 calc R
H17C H -0.0584 0.1633 0.4088 0.155 Uiso 1 1 calc R
N18 N 0.5863(6) 0.2329(3) 0.4583(4) 0.0775(12) Uani 1 1 d .
O19 O -0.7661(5) 0.1188(2) -0.0632(4) 0.0957(13) Uani 1 1 d .
O20 O -0.7956(5) 0.0763(2) -0.2303(3) 0.0854(11) Uani 1 1 d .
O21 O 0.0617(4) 0.1946(2) 0.3245(3) 0.0748(10) Uani 1 1 d .
O22 O 0.2281(3) 0.16526(17) 0.2073(2) 0.0550(8) Uani 1 1 d .
O23 O 0.3270(4) 0.0301(2) 0.2414(3) 0.0900(13) Uani 1 1 d .
O24 O 0.5177(4) 0.1397(3) 0.2749(3) 0.0864(12) Uani 1 1 d .
O25 O 0.5063(6) 0.2827(3) 0.3883(4) 0.1042(14) Uani 1 1 d .
O26 O 0.7372(5) 0.2270(3) 0.5063(4) 0.1094(16) Uani 1 1 d .
S27 S 0.37639(13) 0.10741(7) 0.27866(10) 0.0609(4) Uani 1 1 d .

loop_
_atom_site_aniso_label
_atom_site_aniso_U_11
_atom_site_aniso_U_22
_atom_site_aniso_U_33
_atom_site_aniso_U_23
_atom_site_aniso_U_13
_atom_site_aniso_U_12
C1 0.046(2) 0.064(3) 0.062(3) 0.011(2) 0.027(2) -0.0002(18)
C2 0.049(2) 0.074(3) 0.066(3) 0.009(2) 0.022(2) -0.001(2)
C3 0.055(2) 0.074(3) 0.059(3) -0.004(2) 0.029(2) -0.003(2)
C4 0.048(2) 0.058(3) 0.079(4) 0.005(2) 0.035(2) 0.0025(18)
C5 0.052(2) 0.066(3) 0.079(4) 0.010(2) 0.036(2) 0.004(2)
C6 0.047(2) 0.063(3) 0.058(3) 0.006(2) 0.029(2) 0.0060(18)
C7 0.0384(18) 0.055(2) 0.051(3) -0.0017(18) 0.0210(18) -0.0036(16)
C8 0.047(2) 0.070(3) 0.057(3) -0.015(2) 0.024(2) 0.0006(19)
C9 0.059(3) 0.060(3) 0.055(3) -0.017(2) 0.011(2) -0.004(2)
C10 0.057(3) 0.074(3) 0.056(3) 0.000(2) 0.030(2) 0.011(2)
C11 0.063(3) 0.084(3) 0.057(3) -0.006(2) 0.028(2) 0.007(2)
C12 0.110(5) 0.130(6) 0.066(4) -0.022(4) 0.043(4) -0.004(4)
C13 0.124(6) 0.169(8) 0.074(5) 0.019(5) 0.057(5) 0.019(6)
C14 0.108(5) 0.127(6) 0.100(6) 0.041(5) 0.066(5) 0.020(4)
C15 0.075(4) 0.092(4) 0.102(5) 0.015(3) 0.046(3) 0.009(3)
C16 0.073(4) 0.133(7) 0.134(7) 0.017(5) -0.016(4) 0.030(4)
C17 0.104(4) 0.139(6) 0.089(5) -0.036(4) 0.063(4) 0.003(4)
N18 0.072(3) 0.084(3) 0.068(3) -0.022(2) 0.026(2) -0.005(2)
O19 0.104(3) 0.096(3) 0.116(3) 0.022(2) 0.076(3) 0.032(2)
O20 0.085(3) 0.091(3) 0.059(2) 0.0019(19) 0.017(2) -0.006(2)
O21 0.069(2) 0.101(3) 0.061(2) -0.0199(18) 0.0361(17) 0.0050(17)
O22 0.0402(14) 0.0674(19) 0.0558(18) -0.0059(14) 0.0210(13) -0.0090(12)
O23 0.073(2) 0.079(2) 0.084(3) -0.031(2) 0.009(2) 0.0133(18)
O24 0.0434(17) 0.158(4) 0.067(2) -0.025(2) 0.0335(16) -0.0123(19)
O25 0.102(3) 0.093(3) 0.113(4) 0.009(3) 0.047(3) 0.000(3)
O26 0.066(2) 0.136(4) 0.107(4) -0.034(3) 0.024(2) -0.015(2)
S27 0.0437(6) 0.0820(9) 0.0538(7) -0.0197(6) 0.0202(5) 0.0008(5)

loop_
_atom_type_symbol
_atom_type_description
_atom_type_scat_dispersion_real
_atom_type_scat_dispersion_imag
_atom_type_scat_source
C C 0.0033 0.0016 'International Tables Vol C Tables 4.2.6.8 and 6.1.1.4'
H H 0.0000 0.0000 'International Tables Vol C Tables 4.2.6.8 and 6.1.1.4'
N N 0.0061 0.0033 'International Tables Vol C Tables 4.2.6.8 and 6.1.1.4'
O O 0.0106 0.0060 'International Tables Vol C Tables 4.2.6.8 and 6.1.1.4'
S S 0.1246 0.1234 'International Tables Vol C Tables 4.2.6.8 and 6.1.1.4'

loop_
_geom_angle_atom_site_label_1
_geom_angle_atom_site_label_2
_geom_angle_atom_site_label_3
_geom_angle
_geom_angle_site_symmetry_1
_geom_angle_site_symmetry_3
O19 C1 O20 123.4(5) . .
O19 C1 C2 125.0(5) . .
O20 C1 C2 111.5(4) . .
C1 C2 C3 117.5(4) . .
C1 C2 C3 114.5(4) . 3_455
C3 C2 C3 91.0(4) . 3_455
C1 C2 H2 110.8 . .
C3 C2 H2 110.8 . .
C3 C2 H2 110.8 3_455 .
C2 C3 C4 119.2(4) . .
C2 C3 C2 89.0(4) . 3_455
C4 C3 C2 116.9(4) . 3_455
C2 C3 H3 110.0 . .
C4 C3 H3 110.0 . .
C2 C3 H3 110.0 3_455 .
C5 C4 C9 120.5(4) . .
C5 C4 C3 117.8(4) . .
C9 C4 C3 121.7(4) . .
C4 C5 C6 121.7(4) . .
C4 C5 H5 119.1 . .
C6 C5 H5 119.1 . .
O21 C6 C5 125.3(4) . .
O21 C6 C7 116.9(4) . .
C5 C6 C7 117.7(4) . .
C8 C7 C6 122.5(4) . .
C8 C7 O22 120.2(3) . .
C6 C7 O22 117.3(4) . .
C7 C8 C9 118.0(4) . .
C7 C8 H8 121.0 . .
C9 C8 H8 121.0 . .
C4 C9 C8 119.5(4) . .
C4 C9 H9 120.2 . .
C8 C9 H9 120.2 . .
C15 C10 C11 118.5(5) . .
C15 C10 S27 119.5(5) . .
C11 C10 S27 122.0(4) . .
C12 C11 C10 122.0(6) . .
C12 C11 N18 116.3(5) . .
C10 C11 N18 121.7(4) . .
C11 C12 C13 117.2(7) . .
C11 C12 H12 121.4 . .
C13 C12 H12 121.4 . .
C14 C13 C12 123.9(7) . .
C14 C13 H13 118.1 . .
C12 C13 H13 118.1 . .
C13 C14 C15 118.8(7) . .
C13 C14 H14 120.6 . .
C15 C14 H14 120.6 . .
C10 C15 C14 119.7(6) . .
C10 C15 H15 120.2 . .
C14 C15 H15 120.2 . .
O20 C16 H16A 109.5 . .
O20 C16 H16B 109.5 . .
H16A C16 H16B 109.5 . .
O20 C16 H16C 109.5 . .
H16A C16 H16C 109.5 . .
H16B C16 H16C 109.5 . .
O21 C17 H17A 109.5 . .
O21 C17 H17B 109.5 . .
H17A C17 H17B 109.5 . .
O21 C17 H17C 109.5 . .
H17A C17 H17C 109.5 . .
H17B C17 H17C 109.5 . .
O26 N18 O25 125.5(6) . .
O26 N18 C11 117.1(5) . .
O25 N18 C11 117.4(4) . .
C1 O20 C16 112.0(5) . .
C6 O21 C17 118.6(4) . .
C7 O22 S27 117.9(3) . .
O23 S27 O24 119.8(2) . .
O23 S27 O22 109.64(18) . .
O24 S27 O22 105.3(2) . .
O23 S27 C10 108.2(3) . .
O24 S27 C10 109.2(2) . .
O22 S27 C10 103.48(18) . .

loop_
_geom_bond_atom_site_label_1
_geom_bond_atom_site_label_2
_geom_bond_distance
_geom_bond_site_symmetry_2
C1 O19 1.229(6) .
C1 O20 1.308(6) .
C1 C2 1.485(6) .
C2 C3 1.513(6) .
C2 C3 1.579(7) 3_455
C2 H2 0.9800 .
C3 C4 1.534(6) .
C3 C2 1.579(7) 3_455
C3 H3 0.9800 .
C4 C5 1.351(7) .
C4 C9 1.382(7) .
C5 C6 1.381(6) .
C5 H5 0.9300 .
C6 O21 1.362(5) .
C6 C7 1.404(6) .
C7 C8 1.352(6) .
C7 O22 1.426(4) .
C8 C9 1.432(6) .
C8 H8 0.9300 .
C9 H9 0.9300 .
C10 C15 1.385(8) .
C10 C11 1.399(7) .
C10 S27 1.760(5) .
C11 C12 1.363(8) .
C11 N18 1.462(7) .
C12 C13 1.381(11) .
C12 H12 0.9300 .
C13 C14 1.332(11) .
C13 H13 0.9300 .
C14 C15 1.406(10) .
C14 H14 0.9300 .
C15 H15 0.9300 .
C16 O20 1.525(7) .
C16 H16A 0.9600 .
C16 H16B 0.9600 .
C16 H16C 0.9600 .
C17 O21 1.430(6) .
C17 H17A 0.9600 .
C17 H17B 0.9600 .
C17 H17C 0.9600 .
N18 O26 1.214(5) .
N18 O25 1.219(6) .
O22 S27 1.580(3) .
O23 S27 1.411(4) .
O24 S27 1.418(3) .
